data_7009420
loop_
_publ_author_name
'Alcock, Nathaniel W.'
'Barker, Philip R.'
'Haider, Johanna M.'
'Hannon, Michael J.'
'Painting, Claire L.'
'Pikramenou, Zoe'
'Plummer, Edward A.'
'Rissanen, Kari'
'Saarenketo, Pauli'

_publ_section_title
;
 Red and blue luminescent metallo-supramolecular coordination polymers
 assembled through \p--\p interactions&#x200A;&#x2020;
;
_journal_issue 9
_journal_name_full 'Journal of the Chemical Society, Dalton Transactions'
_journal_page_first 1447
_journal_paper_doi 10.1039/b000871k
_journal_year 2000
_chemical_formula_sum 'C58.5 H46 Cu F12 N7 O2.5 P2'
_chemical_formula_weight 1240.50
_chemical_name_systematic
;
 ?
;
_space_group_IT_number 15
_symmetry_space_group_name_Hall '-C 2yc'
_symmetry_space_group_name_H-M 'C 1 2/c 1'
_atom_sites_solution_hydrogens geom
_atom_sites_solution_primary direct
_atom_sites_solution_secondary difmap
_audit_creation_method SHELXL-97
_cell_angle_alpha 90.00
_cell_angle_beta 108.910(10)
_cell_angle_gamma 90.00
_cell_formula_units_Z 8
_cell_length_a 42.304(2)
_cell_length_b 17.2230(10)
_cell_length_c 16.6490(10)
_cell_measurement_temperature 173(2)
_cell_volume 11475.8(13)
_computing_structure_refinement 'SHELXL-97 (Sheldrick, 1997)'
_diffrn_ambient_temperature 173(2)
_diffrn_measured_fraction_theta_full 0.995
_diffrn_measured_fraction_theta_max 0.995
_diffrn_radiation_monochromator graphite
_diffrn_radiation_source 'fine-focus sealed tube'
_diffrn_radiation_type MoK\a
_diffrn_radiation_wavelength 0.71073
_diffrn_reflns_av_R_equivalents 0.1248
_diffrn_reflns_av_sigmaI/netI 0.1806
_diffrn_reflns_limit_h_max 54
_diffrn_reflns_limit_h_min -55
_diffrn_reflns_limit_k_max 22
_diffrn_reflns_limit_k_min -18
_diffrn_reflns_limit_l_max 21
_diffrn_reflns_limit_l_min -20
_diffrn_reflns_number 32236
_diffrn_reflns_theta_full 27.83
_diffrn_reflns_theta_max 27.83
_diffrn_reflns_theta_min 1.29
_exptl_absorpt_coefficient_mu 0.525
_exptl_absorpt_correction_T_max 0.8798
_exptl_absorpt_correction_T_min 0.8798
_exptl_crystal_density_diffrn 1.436
_exptl_crystal_density_method 'not measured'
_exptl_crystal_F_000 5064
_exptl_crystal_size_max 0.25
_exptl_crystal_size_mid 0.25
_exptl_crystal_size_min 0.25
_refine_diff_density_max 1.750
_refine_diff_density_min -1.037
_refine_diff_density_rms 0.174
_refine_ls_extinction_method none
_refine_ls_goodness_of_fit_ref 1.274
_refine_ls_hydrogen_treatment mixed
_refine_ls_matrix_type full
_refine_ls_number_parameters 701
_refine_ls_number_reflns 13541
_refine_ls_number_restraints 5
_refine_ls_restrained_S_all 1.377
_refine_ls_R_factor_all 0.2670
_refine_ls_R_factor_gt 0.1542
_refine_ls_shift/su_max 0.000
_refine_ls_shift/su_mean 0.000
_refine_ls_structure_factor_coef Fsqd
_refine_ls_weighting_details 'calc w=1/[\s^2^(Fo^2^)+(0.2000P)^2^+0.0000P] where P=(Fo^2^+2Fc^2^)/3'
_refine_ls_weighting_scheme calc
_refine_ls_wR_factor_gt 0.3900
_refine_ls_wR_factor_ref 0.4410
_reflns_number_gt 6103
_reflns_number_total 13541
_reflns_threshold_expression >2sigma(I)
_cod_data_source_file b000871k.txt
_cod_data_source_block mh002
_cod_original_cell_volume 11475.8(11)
_cod_original_formula_sum 'C58.50 H46 Cu F12 N7 O2.50 P2'
_cod_database_code 7009420

loop_
_symmetry_equiv_pos_as_xyz
'x, y, z'
'-x, y, -z+1/2'
'x+1/2, y+1/2, z'
'-x+1/2, y+1/2, -z+1/2'
'-x, -y, -z'
'x, -y, z-1/2'
'-x+1/2, -y+1/2, -z'
'x+1/2, -y+1/2, z-1/2'

loop_
_atom_site_label
_atom_site_type_symbol
_atom_site_fract_x
_atom_site_fract_y
_atom_site_fract_z
_atom_site_U_iso_or_equiv
_atom_site_adp_type
_atom_site_occupancy
_atom_site_symmetry_multiplicity
_atom_site_calc_flag
_atom_site_refinement_flags
_atom_site_disorder_assembly
_atom_site_disorder_group
Cu1 Cu -0.86706(3) -0.24025(6) -0.14545(7) 0.0359(4) Uani 1 1 d . . .
P1 P -1.0000 0.0000 0.0000 0.0341(8) Uani 1 2 d S . .
P2 P -1.0000 -0.5000 -0.5000 0.0388(9) Uani 1 2 d S . .
F1 F -0.96386(14) 0.0218(3) -0.0059(4) 0.0496(15) Uani 1 1 d . . .
F2 F -0.98518(15) -0.0783(3) 0.0492(4) 0.0549(16) Uani 1 1 d . . .
F3 F -1.00866(17) -0.0451(4) -0.0873(4) 0.0616(18) Uani 1 1 d . . .
F4 F -0.96391(15) -0.5208(4) -0.4325(4) 0.0582(17) Uani 1 1 d . . .
F5 F -1.00574(17) -0.4370(4) -0.4366(4) 0.0608(18) Uani 1 1 d . . .
F6 F -0.98305(16) -0.4354(4) -0.5412(4) 0.0604(17) Uani 1 1 d . . .
N1A N -0.8261(2) -0.2924(5) -0.0348(6) 0.053(2) Uani 1 1 d . . .
N1B N -0.83409(19) -0.1976(4) -0.2024(5) 0.0377(19) Uani 1 1 d . . .
N8A N -0.86842(18) -0.3538(4) -0.1733(5) 0.0310(17) Uani 1 1 d . . .
N8B N -0.86789(17) -0.1315(4) -0.1223(5) 0.0313(17) Uani 1 1 d . . .
N14A N -0.90777(19) -0.2476(4) -0.2742(5) 0.0360(18) Uani 1 1 d . . .
N14B N -0.9019(2) -0.2393(4) -0.0819(5) 0.0371(18) Uani 1 1 d . . .
C2A C -0.8066(4) -0.2555(7) 0.0359(9) 0.076(4) Uani 1 1 d . . .
H2A H -0.8092 -0.2013 0.0421 0.091 Uiso 1 1 calc R . .
C2B C -0.8187(3) -0.2382(6) -0.2488(7) 0.048(3) Uani 1 1 d . . .
H2B H -0.8217 -0.2929 -0.2528 0.057 Uiso 1 1 calc R . .
C3A C -0.7831(4) -0.2958(8) 0.0985(9) 0.091(5) Uani 1 1 d . . .
H3A H -0.7685 -0.2688 0.1458 0.109 Uiso 1 1 calc R . .
C3B C -0.7988(3) -0.2035(6) -0.2908(8) 0.053(3) Uani 1 1 d . . .
H3B H -0.7887 -0.2337 -0.3235 0.063 Uiso 1 1 calc R . .
C4A C -0.7806(4) -0.3770(8) 0.0930(8) 0.092(5) Uani 1 1 d . . .
H4A H -0.7649 -0.4061 0.1364 0.110 Uiso 1 1 calc R . .
C4B C -0.7942(3) -0.1251(6) -0.2838(7) 0.048(3) Uani 1 1 d . . .
H4B H -0.7808 -0.0996 -0.3120 0.058 Uiso 1 1 calc R . .
C5A C -0.8018(3) -0.4123(6) 0.0225(7) 0.067(4) Uani 1 1 d . . .
H5A H -0.8012 -0.4671 0.0167 0.081 Uiso 1 1 calc R . .
C5B C -0.8094(2) -0.0824(6) -0.2343(6) 0.040(2) Uani 1 1 d . . .
H5B H -0.8061 -0.0280 -0.2278 0.047 Uiso 1 1 calc R . .
C6A C -0.8242(3) -0.3680(6) -0.0411(6) 0.046(3) Uani 1 1 d . . .
C6B C -0.8291(2) -0.1199(5) -0.1957(5) 0.032(2) Uani 1 1 d . . .
C7A C -0.8476(2) -0.4040(5) -0.1197(6) 0.033(2) Uani 1 1 d . . .
C7B C -0.8487(2) -0.0813(5) -0.1485(6) 0.033(2) Uani 1 1 d . . .
C9A C -0.8911(2) -0.3807(5) -0.2449(5) 0.032(2) Uani 1 1 d . . .
C9B C -0.8897(2) -0.1035(5) -0.0846(6) 0.033(2) Uani 1 1 d . . .
C10A C -0.8934(2) -0.4593(5) -0.2657(6) 0.033(2) Uani 1 1 d . . .
H10A H -0.9095 -0.4772 -0.3166 0.040 Uiso 1 1 calc R . .
C10B C -0.8921(2) -0.0247(5) -0.0695(6) 0.035(2) Uani 1 1 d . . .
H10B H -0.9079 -0.0065 -0.0444 0.042 Uiso 1 1 calc R . .
C11A C -0.8716(2) -0.5112(5) -0.2103(6) 0.035(2) Uani 1 1 d . . .
C11B C -0.8712(2) 0.0271(5) -0.0913(6) 0.035(2) Uani 1 1 d . . .
C12A C -0.8488(2) -0.4824(5) -0.1377(6) 0.038(2) Uani 1 1 d . . .
H12A H -0.8337 -0.5169 -0.0994 0.045 Uiso 1 1 calc R . .
C12B C -0.8491(2) -0.0021(5) -0.1309(6) 0.036(2) Uani 1 1 d . . .
H12B H -0.8343 0.0322 -0.1458 0.043 Uiso 1 1 calc R . .
C13A C -0.9122(2) -0.3210(5) -0.3020(6) 0.032(2) Uani 1 1 d . . .
C13B C -0.9089(2) -0.1675(5) -0.0607(6) 0.036(2) Uani 1 1 d . . .
C15A C -0.9267(3) -0.1927(6) -0.3223(7) 0.048(3) Uani 1 1 d . . .
H15A H -0.9241 -0.1409 -0.3016 0.057 Uiso 1 1 calc R . .
C15B C -0.9179(3) -0.2989(6) -0.0624(7) 0.049(3) Uani 1 1 d . . .
H15B H -0.9129 -0.3496 -0.0773 0.059 Uiso 1 1 calc R . .
C16A C -0.9499(3) -0.2070(6) -0.4009(7) 0.059(3) Uani 1 1 d . . .
H16A H -0.9625 -0.1657 -0.4339 0.070 Uiso 1 1 calc R . .
C16B C -0.9411(3) -0.2911(6) -0.0216(7) 0.054(3) Uani 1 1 d . . .
H16B H -0.9522 -0.3354 -0.0097 0.065 Uiso 1 1 calc R . .
C17A C -0.9543(3) -0.2810(7) -0.4305(7) 0.059(3) Uani 1 1 d . . .
H17A H -0.9706 -0.2925 -0.4837 0.071 Uiso 1 1 calc R . .
C17B C -0.9480(3) -0.2194(6) 0.0011(7) 0.048(3) Uani 1 1 d . . .
H17B H -0.9633 -0.2129 0.0315 0.057 Uiso 1 1 calc R . .
C18A C -0.9346(3) -0.3402(6) -0.3813(6) 0.049(3) Uani 1 1 d . . .
H18A H -0.9364 -0.3921 -0.4016 0.059 Uiso 1 1 calc R . .
C18B C -0.9325(2) -0.1548(6) -0.0202(7) 0.043(2) Uani 1 1 d . . .
H18B H -0.9378 -0.1037 -0.0075 0.052 Uiso 1 1 calc R . .
C19A C -0.8743(2) -0.5942(5) -0.2310(6) 0.035(2) Uani 1 1 d . . .
C19B C -0.8722(2) 0.1109(5) -0.0736(6) 0.037(2) Uani 1 1 d . . .
C20A C -0.9051(2) -0.6310(6) -0.2678(6) 0.042(2) Uani 1 1 d . . .
H20A H -0.9252 -0.6020 -0.2798 0.051 Uiso 1 1 calc R . .
C20B C -0.9023(3) 0.1468(6) -0.0799(8) 0.052(3) Uani 1 1 d . . .
H20B H -0.9225 0.1178 -0.0991 0.062 Uiso 1 1 calc R . .
C21A C -0.9066(3) -0.7098(6) -0.2871(7) 0.046(3) Uani 1 1 d . . .
H21A H -0.9278 -0.7343 -0.3093 0.055 Uiso 1 1 calc R . .
C21B C -0.9034(3) 0.2231(6) -0.0588(9) 0.060(3) Uani 1 1 d . . .
H21B H -0.9243 0.2452 -0.0615 0.072 Uiso 1 1 calc R . .
C22A C -0.8778(2) -0.7532(5) -0.2746(6) 0.041(2) Uani 1 1 d . . .
C22B C -0.8748(3) 0.2701(6) -0.0335(7) 0.047(3) Uani 1 1 d . . .
C23A C -0.8470(3) -0.7175(6) -0.2392(7) 0.046(3) Uani 1 1 d . . .
H23A H -0.8272 -0.7470 -0.2303 0.055 Uiso 1 1 calc R . .
C23B C -0.8442(3) 0.2330(5) -0.0283(7) 0.043(2) Uani 1 1 d . . .
H23B H -0.8240 0.2620 -0.0111 0.052 Uiso 1 1 calc R . .
C24A C -0.8446(3) -0.6399(5) -0.2164(6) 0.043(2) Uani 1 1 d . . .
H24A H -0.8233 -0.6169 -0.1912 0.051 Uiso 1 1 calc R . .
C24B C -0.8434(2) 0.1562(5) -0.0478(6) 0.039(2) Uani 1 1 d . . .
H24B H -0.8225 0.1329 -0.0437 0.047 Uiso 1 1 calc R . .
C25A C -0.8799(3) -0.8372(6) -0.2989(7) 0.050(3) Uani 1 1 d . . .
C25B C -0.8760(3) 0.3531(6) -0.0103(7) 0.053(3) Uani 1 1 d . . .
C26A C -0.9070(3) -0.8822(6) -0.2968(6) 0.048(3) Uani 1 1 d . . .
H26A H -0.9240 -0.8599 -0.2780 0.057 Uiso 1 1 calc R . .
C26B C -0.9042(3) 0.3986(6) -0.0502(8) 0.058(3) Uani 1 1 d . . .
H26B H -0.9221 0.3771 -0.0951 0.070 Uiso 1 1 calc R . .
C27A C -0.9095(3) -0.9597(6) -0.3221(7) 0.057(3) Uani 1 1 d . . .
H27A H -0.9274 -0.9908 -0.3177 0.068 Uiso 1 1 calc R . .
C27B C -0.9064(4) 0.4740(6) -0.0250(10) 0.070(4) Uani 1 1 d . . .
H27B H -0.9254 0.5047 -0.0532 0.084 Uiso 1 1 calc R . .
C28A C -0.8855(3) -0.9917(6) -0.3542(7) 0.059(3) Uani 1 1 d . . .
H28A H -0.8876 -1.0438 -0.3737 0.070 Uiso 1 1 calc R . .
C28B C -0.8800(4) 0.5052(6) 0.0433(9) 0.075(4) Uani 1 1 d . . .
H28B H -0.8814 0.5569 0.0618 0.090 Uiso 1 1 calc R . .
C29A C -0.8587(3) -0.9469(6) -0.3571(7) 0.053(3) Uani 1 1 d . . .
H29A H -0.8422 -0.9684 -0.3779 0.064 Uiso 1 1 calc R . .
C29B C -0.8526(4) 0.4603(7) 0.0827(8) 0.065(3) Uani 1 1 d . . .
H29B H -0.8347 0.4815 0.1278 0.078 Uiso 1 1 calc R . .
C30A C -0.8564(3) -0.8712(6) -0.3298(7) 0.050(3) Uani 1 1 d . . .
H30A H -0.8379 -0.8409 -0.3321 0.060 Uiso 1 1 calc R . .
C30B C -0.85084(9) 0.3855(2) 0.0575(3) 0.062(3) Uani 1 1 d . . .
H30B H -0.8320 0.3547 0.0870 0.075 Uiso 1 1 calc R . .
O100 O -0.97192(9) -0.0501(2) -0.2201(3) 0.181(5) Uani 1 1 d R . .
N101 N -1.00000(9) -0.0862(2) -0.2500(3) 0.110(6) Uani 1 2 d SR . .
C102 C -1.00000(9) -0.1657(2) -0.2500(3) 0.139(7) Uani 1 2 d SR . .
H10C H -0.9997 -0.1847 -0.1943 0.208 Uiso 0.50 1 calc PR . .
H10D H -0.9801 -0.1847 -0.2620 0.208 Uiso 0.50 1 calc PR . .
H10E H -1.0201 -0.1847 -0.2938 0.208 Uiso 0.50 1 calc PR . .
O200 O -0.97991(9) -0.3716(2) -0.2339(3) 0.181(5) Uani 1 1 d RD . .
N201 N -1.00000(9) -0.4055(2) -0.2500(3) 0.110(6) Uani 1 2 d SRD . .
C202 C -1.00000(9) -0.4852(2) -0.2500(3) 0.139(7) Uani 1 2 d SR . .
H20C H -0.9773 -0.5042 -0.2208 0.208 Uiso 0.50 1 calc PR . .
H20D H -1.0075 -0.5042 -0.3087 0.208 Uiso 0.50 1 calc PR . .
H20E H -1.0151 -0.5042 -0.2206 0.208 Uiso 0.50 1 calc PR . .
C300 C -0.99702(9) 0.1517(2) -0.2091(3) 0.095(5) Uani 1 1 d RD . .
H300 H -0.9912 0.1051 -0.1771 0.114 Uiso 1 1 calc R . .
C301 C -0.99922(9) 0.2180(2) -0.1719(3) 0.087(5) Uani 1 1 d RD . .
H301 H -1.0005 0.2137 -0.1161 0.105 Uiso 1 1 calc R . .
C302 C -0.99998(9) 0.2910(2) -0.2014(3) 0.111(7) Uani 1 1 d RD . .
H302 H -1.0004 0.3364 -0.1694 0.133 Uiso 1 1 calc R . .
P3 P -0.74410(9) 0.0727(2) -0.3043(3) 0.187(4) Uani 1 1 d RD . .
F13 F -0.74950(9) 0.0203(2) -0.2349(3) 0.246(10) Uani 1 1 d R . .
F14 F -0.77923(9) 0.0522(2) -0.3536(3) 0.288(14) Uani 1 1 d R . .
F15 F -0.73834(9) 0.1204(2) -0.3798(3) 0.305(14) Uani 1 1 d R . .
F16 F -0.71450(9) 0.1115(2) -0.2252(3) 0.40(2) Uani 1 1 d R . .
F17 F -0.73153(9) -0.0048(2) -0.3425(3) 0.49(3) Uani 1 1 d R . .
F18 F -0.75764(9) 0.1512(2) -0.2779(3) 0.180(9) Uani 0.65 1 d PRD . .
F19 F -0.75440(9) 0.1069(2) -0.2000(3) 0.078(6) Uani 0.35 1 d PRD . .
C600 C -0.74331(9) -0.1956(2) -0.4396(3) 0.139(7) Uani 0.50 1 d PR . .
H60A H -0.7291 -0.1675 -0.3898 0.208 Uiso 0.50 1 calc PR . .
H60B H -0.7664 -0.1769 -0.4541 0.208 Uiso 0.50 1 calc PR . .
H60C H -0.7351 -0.1867 -0.4876 0.208 Uiso 0.50 1 calc PR . .
O601 O -0.74235(9) -0.2696(2) -0.4227(3) 0.181(5) Uani 0.50 1 d PR . .
H601 H -0.7270 -0.2785 -0.3769 0.272 Uiso 0.50 1 calc PR . .

loop_
_atom_site_aniso_label
_atom_site_aniso_U_11
_atom_site_aniso_U_22
_atom_site_aniso_U_33
_atom_site_aniso_U_23
_atom_site_aniso_U_13
_atom_site_aniso_U_12
Cu1 0.0422(8) 0.0220(6) 0.0461(7) -0.0059(5) 0.0180(6) -0.0018(5)
P1 0.037(2) 0.0245(18) 0.0417(19) -0.0022(15) 0.0149(16) 0.0004(14)
P2 0.045(2) 0.031(2) 0.0382(19) -0.0014(16) 0.0106(17) 0.0036(16)
F1 0.047(4) 0.037(3) 0.069(4) 0.002(3) 0.025(3) -0.006(3)
F2 0.058(4) 0.037(3) 0.072(4) 0.020(3) 0.025(3) 0.013(3)
F3 0.082(5) 0.053(4) 0.053(4) -0.014(3) 0.028(3) -0.014(3)
F4 0.047(4) 0.050(4) 0.067(4) 0.003(3) 0.004(3) 0.006(3)
F5 0.082(5) 0.046(4) 0.055(4) -0.014(3) 0.022(3) 0.014(3)
F6 0.068(4) 0.052(4) 0.061(4) 0.013(3) 0.020(3) -0.010(3)
N1A 0.048(6) 0.038(5) 0.059(5) -0.012(5) -0.003(4) 0.008(4)
N1B 0.038(5) 0.028(4) 0.048(5) -0.010(4) 0.016(4) -0.003(3)
N8A 0.032(4) 0.027(4) 0.035(4) 0.004(3) 0.012(3) 0.002(3)
N8B 0.033(4) 0.027(4) 0.039(4) 0.002(3) 0.018(3) -0.001(3)
N14A 0.035(5) 0.017(4) 0.052(5) 0.001(3) 0.009(4) 0.002(3)
N14B 0.046(5) 0.018(4) 0.046(5) -0.007(3) 0.013(4) -0.010(3)
C2A 0.079(10) 0.050(8) 0.072(9) -0.028(7) -0.012(7) -0.001(7)
C2B 0.055(7) 0.030(6) 0.063(7) -0.010(5) 0.027(6) -0.002(5)
C3A 0.118(13) 0.047(8) 0.068(8) -0.016(7) -0.027(8) -0.014(8)
C3B 0.043(7) 0.042(6) 0.081(8) -0.021(6) 0.032(6) 0.002(5)
C4A 0.134(13) 0.052(8) 0.051(7) 0.000(7) -0.024(8) -0.008(8)
C4B 0.046(7) 0.034(6) 0.072(7) -0.007(5) 0.028(6) -0.006(5)
C5A 0.081(9) 0.030(6) 0.057(7) 0.003(5) -0.024(6) -0.015(6)
C5B 0.037(6) 0.026(5) 0.056(6) -0.009(5) 0.015(5) -0.008(4)
C6A 0.049(7) 0.032(6) 0.047(6) -0.012(5) 0.005(5) -0.007(5)
C6B 0.034(5) 0.021(5) 0.037(5) -0.003(4) 0.008(4) 0.006(4)
C7A 0.039(6) 0.019(5) 0.041(5) 0.000(4) 0.013(4) 0.000(4)
C7B 0.025(5) 0.025(5) 0.046(5) 0.000(4) 0.006(4) 0.000(4)
C9A 0.042(6) 0.021(5) 0.035(5) 0.002(4) 0.013(4) 0.001(4)
C9B 0.027(5) 0.027(5) 0.043(5) 0.000(4) 0.008(4) 0.000(4)
C10A 0.034(5) 0.022(5) 0.042(5) -0.003(4) 0.008(4) -0.001(4)
C10B 0.043(6) 0.022(5) 0.043(5) -0.006(4) 0.021(5) 0.002(4)
C11A 0.046(6) 0.019(5) 0.042(5) -0.004(4) 0.016(5) -0.001(4)
C11B 0.035(5) 0.027(5) 0.040(5) -0.001(4) 0.009(4) -0.001(4)
C12A 0.048(6) 0.027(5) 0.035(5) 0.006(4) 0.009(4) 0.002(4)
C12B 0.043(6) 0.025(5) 0.043(5) -0.006(4) 0.017(5) -0.004(4)
C13A 0.030(5) 0.030(5) 0.037(5) 0.001(4) 0.011(4) -0.001(4)
C13B 0.037(6) 0.028(5) 0.039(5) -0.009(4) 0.009(4) 0.003(4)
C15A 0.049(7) 0.028(5) 0.067(7) 0.011(5) 0.018(6) 0.006(5)
C15B 0.066(8) 0.025(5) 0.062(7) -0.004(5) 0.028(6) -0.009(5)
C16A 0.078(9) 0.032(6) 0.061(7) 0.010(5) 0.014(7) 0.013(6)
C16B 0.059(8) 0.034(6) 0.069(7) -0.005(6) 0.022(6) -0.015(5)
C17A 0.070(9) 0.040(7) 0.046(6) 0.010(5) -0.010(6) 0.012(6)
C17B 0.052(7) 0.041(6) 0.057(6) -0.004(5) 0.028(5) -0.011(5)
C18A 0.066(8) 0.019(5) 0.052(6) -0.006(4) 0.006(6) 0.003(5)
C18B 0.044(6) 0.027(5) 0.064(7) -0.008(5) 0.023(5) -0.004(4)
C19A 0.031(5) 0.036(5) 0.032(5) 0.000(4) 0.003(4) 0.004(4)
C19B 0.032(5) 0.028(5) 0.057(6) -0.006(5) 0.023(5) -0.003(4)
C20A 0.030(5) 0.032(5) 0.057(6) -0.004(5) 0.002(5) 0.001(4)
C20B 0.045(7) 0.025(5) 0.095(9) -0.003(6) 0.034(6) -0.006(4)
C21A 0.032(6) 0.030(5) 0.060(6) -0.002(5) -0.008(5) -0.001(4)
C21B 0.045(7) 0.035(6) 0.114(10) -0.009(6) 0.045(7) -0.003(5)
C22A 0.038(6) 0.029(5) 0.044(6) -0.007(4) -0.003(4) -0.005(4)
C22B 0.056(7) 0.025(5) 0.074(7) -0.004(5) 0.039(6) -0.003(5)
C23A 0.042(6) 0.028(5) 0.062(7) -0.004(5) 0.009(5) 0.012(4)
C23B 0.047(6) 0.029(5) 0.055(6) -0.014(5) 0.019(5) -0.013(4)
C24A 0.040(6) 0.024(5) 0.055(6) -0.002(4) 0.001(5) -0.004(4)
C24B 0.039(6) 0.024(5) 0.062(6) -0.002(4) 0.024(5) 0.007(4)
C25A 0.051(7) 0.023(5) 0.063(7) -0.013(5) -0.001(5) 0.010(5)
C25B 0.084(9) 0.026(5) 0.071(7) -0.007(5) 0.058(7) 0.002(5)
C26A 0.046(7) 0.028(5) 0.051(6) 0.000(5) -0.009(5) -0.002(5)
C26B 0.077(9) 0.029(6) 0.085(8) 0.001(6) 0.049(7) 0.001(5)
C27A 0.061(8) 0.029(6) 0.057(7) 0.002(5) -0.014(6) -0.009(5)
C27B 0.088(10) 0.027(6) 0.121(12) -0.001(7) 0.070(9) 0.011(6)
C28A 0.076(9) 0.020(5) 0.057(7) -0.010(5) -0.010(6) 0.009(5)
C28B 0.151(14) 0.017(5) 0.089(9) -0.002(6) 0.083(10) 0.014(7)
C29A 0.050(7) 0.031(6) 0.064(7) -0.008(5) -0.001(6) 0.010(5)
C29B 0.111(11) 0.037(7) 0.055(7) -0.001(6) 0.037(7) -0.009(7)
C30A 0.052(7) 0.022(5) 0.063(7) -0.011(5) 0.000(5) -0.004(5)
C30B 0.083(9) 0.028(6) 0.084(8) -0.017(6) 0.038(7) -0.001(6)
O100 0.145(9) 0.324(16) 0.090(6) -0.032(7) 0.059(6) -0.070(9)
N101 0.094(12) 0.178(18) 0.066(8) 0.000 0.037(8) 0.000
C102 0.19(2) 0.134(17) 0.118(13) 0.000 0.086(13) 0.000
O200 0.145(9) 0.324(16) 0.090(6) -0.032(7) 0.059(6) -0.070(9)
N201 0.094(12) 0.178(18) 0.066(8) 0.000 0.037(8) 0.000
C202 0.19(2) 0.134(17) 0.118(13) 0.000 0.086(13) 0.000
C300 0.053(9) 0.163(17) 0.074(8) -0.021(9) 0.027(8) 0.004(9)
C301 0.112(13) 0.096(12) 0.058(8) -0.013(9) 0.033(8) -0.021(10)
C302 0.036(8) 0.130(14) 0.161(16) -0.081(12) 0.025(10) -0.024(9)
P3 0.091(4) 0.106(5) 0.355(12) 0.116(6) 0.062(6) 0.011(3)
F13 0.215(17) 0.124(12) 0.35(2) 0.126(14) 0.026(16) -0.079(11)
F14 0.063(8) 0.34(2) 0.39(3) 0.24(2) -0.014(11) -0.028(11)
F15 0.31(2) 0.139(13) 0.61(4) 0.124(19) 0.35(3) 0.012(13)
F16 0.240(19) 0.232(19) 0.54(4) 0.21(2) -0.12(2) -0.198(17)
F17 0.226(19) 0.111(14) 1.16(9) 0.23(3) 0.26(4) 0.064(13)
F18 0.190(19) 0.081(12) 0.25(2) 0.115(15) 0.047(17) 0.014(11)
F19 0.038(11) 0.044(12) 0.14(2) 0.000(12) 0.019(12) 0.003(9)
C600 0.19(2) 0.134(17) 0.118(13) 0.000 0.086(13) 0.000
O601 0.145(9) 0.324(16) 0.090(6) -0.032(7) 0.059(6) -0.070(9)

loop_
_atom_type_symbol
_atom_type_description
_atom_type_scat_dispersion_real
_atom_type_scat_dispersion_imag
_atom_type_scat_source
Cu Cu 0.3201 1.2651 'International Tables Vol C Tables 4.2.6.8 and 6.1.1.4'
P P 0.1023 0.0942 'International Tables Vol C Tables 4.2.6.8 and 6.1.1.4'
F F 0.0171 0.0103 'International Tables Vol C Tables 4.2.6.8 and 6.1.1.4'
N N 0.0061 0.0033 'International Tables Vol C Tables 4.2.6.8 and 6.1.1.4'
C C 0.0033 0.0016 'International Tables Vol C Tables 4.2.6.8 and 6.1.1.4'
H H 0.0000 0.0000 'International Tables Vol C Tables 4.2.6.8 and 6.1.1.4'
O O 0.0106 0.0060 'International Tables Vol C Tables 4.2.6.8 and 6.1.1.4'

loop_
_geom_angle_atom_site_label_1
_geom_angle_atom_site_label_2
_geom_angle_atom_site_label_3
_geom_angle
_geom_angle_site_symmetry_1
_geom_angle_site_symmetry_3
_geom_angle_publ_flag
N8B Cu1 N8A 177.3(3) . . ?
N8B Cu1 N1B 78.7(3) . . ?
N8A Cu1 N1B 102.4(3) . . ?
N8B Cu1 N14B 80.0(3) . . ?
N8A Cu1 N14B 98.9(3) . . ?
N1B Cu1 N14B 158.6(3) . . ?
N8B Cu1 N1A 106.4(3) . . ?
N8A Cu1 N1A 76.1(3) . . ?
N1B Cu1 N1A 93.5(3) . . ?
N14B Cu1 N1A 94.1(3) . . ?
N8B Cu1 N14A 100.7(3) . . ?
N8A Cu1 N14A 76.8(3) . . ?
N1B Cu1 N14A 90.3(3) . . ?
N14B Cu1 N14A 92.0(3) . . ?
N1A Cu1 N14A 152.8(3) . . ?
F3 P1 F3 180.0(4) . 5_355 ?
F3 P1 F2 90.5(3) . 5_355 ?
F3 P1 F2 89.5(3) 5_355 5_355 ?
F3 P1 F2 89.5(3) . . ?
F3 P1 F2 90.5(3) 5_355 . ?
F2 P1 F2 180.0(2) 5_355 . ?
F3 P1 F1 90.0(3) . . ?
F3 P1 F1 90.0(3) 5_355 . ?
F2 P1 F1 89.7(3) 5_355 . ?
F2 P1 F1 90.3(3) . . ?
F3 P1 F1 90.0(3) . 5_355 ?
F3 P1 F1 90.0(3) 5_355 5_355 ?
F2 P1 F1 90.3(3) 5_355 5_355 ?
F2 P1 F1 89.7(3) . 5_355 ?
F1 P1 F1 179.999(1) . 5_355 ?
F5 P2 F5 179.995(5) 5_344 . ?
F5 P2 F6 90.2(3) 5_344 . ?
F5 P2 F6 89.8(3) . . ?
F5 P2 F6 89.8(3) 5_344 5_344 ?
F5 P2 F6 90.2(3) . 5_344 ?
F6 P2 F6 179.996(2) . 5_344 ?
F5 P2 F4 90.2(3) 5_344 5_344 ?
F5 P2 F4 89.8(3) . 5_344 ?
F6 P2 F4 90.1(3) . 5_344 ?
F6 P2 F4 89.9(3) 5_344 5_344 ?
F5 P2 F4 89.8(3) 5_344 . ?
F5 P2 F4 90.2(3) . . ?
F6 P2 F4 89.9(3) . . ?
F6 P2 F4 90.1(3) 5_344 . ?
F4 P2 F4 179.996(2) 5_344 . ?
C6A N1A C2A 120.0(10) . . ?
C6A N1A Cu1 112.2(7) . . ?
C2A N1A Cu1 127.6(8) . . ?
C2B N1B C6B 117.8(8) . . ?
C2B N1B Cu1 126.9(7) . . ?
C6B N1B Cu1 115.2(6) . . ?
C7A N8A C9A 119.4(8) . . ?
C7A N8A Cu1 120.6(6) . . ?
C9A N8A Cu1 119.9(6) . . ?
C7B N8B C9B 119.4(8) . . ?
C7B N8B Cu1 120.5(6) . . ?
C9B N8B Cu1 119.9(6) . . ?
C15A N14A C13A 118.3(9) . . ?
C15A N14A Cu1 130.8(7) . . ?
C13A N14A Cu1 110.9(6) . . ?
C15B N14B C13B 118.3(9) . . ?
C15B N14B Cu1 128.4(7) . . ?
C13B N14B Cu1 113.2(6) . . ?
N1A C2A C3A 120.6(11) . . ?
N1B C2B C3B 123.1(9) . . ?
C2A C3A C4A 120.2(11) . . ?
C4B C3B C2B 118.4(9) . . ?
C5A C4A C3A 117.1(12) . . ?
C3B C4B C5B 119.1(10) . . ?
C4A C5A C6A 120.2(11) . . ?
C6B C5B C4B 119.6(9) . . ?
N1A C6A C5A 121.7(9) . . ?
N1A C6A C7A 116.3(9) . . ?
C5A C6A C7A 122.0(9) . . ?
N1B C6B C5B 122.0(8) . . ?
N1B C6B C7B 113.0(8) . . ?
C5B C6B C7B 124.8(8) . . ?
N8A C7A C12A 120.9(8) . . ?
N8A C7A C6A 114.8(8) . . ?
C12A C7A C6A 124.4(8) . . ?
N8B C7B C12B 120.5(8) . . ?
N8B C7B C6B 112.6(8) . . ?
C12B C7B C6B 126.9(8) . . ?
N8A C9A C10A 121.8(8) . . ?
N8A C9A C13A 115.8(8) . . ?
C10A C9A C13A 122.3(8) . . ?
N8B C9B C10B 121.9(8) . . ?
N8B C9B C13B 111.6(8) . . ?
C10B C9B C13B 126.5(8) . . ?
C9A C10A C11A 118.6(8) . . ?
C11B C10B C9B 119.5(8) . . ?
C12A C11A C10A 118.5(8) . . ?
C12A C11A C19A 122.6(8) . . ?
C10A C11A C19A 119.0(8) . . ?
C10B C11B C12B 118.2(8) . . ?
C10B C11B C19B 121.0(8) . . ?
C12B C11B C19B 120.9(8) . . ?
C11A C12A C7A 120.8(9) . . ?
C7B C12B C11B 120.3(9) . . ?
N14A C13A C18A 121.9(9) . . ?
N14A C13A C9A 116.4(8) . . ?
C18A C13A C9A 121.7(8) . . ?
N14B C13B C18B 121.7(9) . . ?
N14B C13B C9B 115.0(8) . . ?
C18B C13B C9B 123.2(8) . . ?
N14A C15A C16A 123.4(10) . . ?
N14B C15B C16B 123.4(10) . . ?
C17A C16A C15A 118.9(10) . . ?
C17B C16B C15B 118.8(10) . . ?
C16A C17A C18A 119.0(10) . . ?
C16B C17B C18B 119.7(10) . . ?
C13A C18A C17A 118.3(9) . . ?
C13B C18B C17B 118.0(9) . . ?
C20A C19A C24A 117.6(9) . . ?
C20A C19A C11A 122.4(8) . . ?
C24A C19A C11A 119.9(8) . . ?
C20B C19B C24B 117.7(9) . . ?
C20B C19B C11B 120.4(8) . . ?
C24B C19B C11B 121.9(8) . . ?
C21A C20A C19A 120.8(9) . . ?
C21B C20B C19B 121.0(10) . . ?
C22A C21A C20A 121.2(9) . . ?
C20B C21B C22B 122.4(10) . . ?
C23A C22A C21A 118.9(9) . . ?
C23A C22A C25A 120.6(9) . . ?
C21A C22A C25A 120.5(9) . . ?
C21B C22B C23B 116.1(9) . . ?
C21B C22B C25B 122.4(10) . . ?
C23B C22B C25B 121.5(9) . . ?
C24A C23A C22A 121.3(9) . . ?
C24B C23B C22B 120.9(9) . . ?
C23A C24A C19A 120.0(9) . . ?
C23B C24B C19B 121.9(9) . . ?
C30A C25A C26A 118.0(9) . . ?
C30A C25A C22A 121.3(10) . . ?
C26A C25A C22A 120.6(10) . . ?
C30B C25B C26B 118.1(9) . . ?
C30B C25B C22B 121.0(10) . . ?
C26B C25B C22B 120.6(11) . . ?
C27A C26A C25A 120.4(11) . . ?
C27B C26B C25B 120.8(12) . . ?
C26A C27A C28A 119.9(11) . . ?
C26B C27B C28B 119.4(12) . . ?
C29A C28A C27A 119.8(10) . . ?
C29B C28B C27B 119.6(11) . . ?
C30A C29A C28A 119.3(11) . . ?
C30B C29B C28B 120.5(11) . . ?
C29A C30A C25A 122.5(11) . . ?
C29B C30B C25B 121.5(8) . . ?
O100 N101 O100 122.33(15) 2_354 . ?
O100 N101 C102 118.83(15) 2_354 . ?
O100 N101 C102 118.8 . . ?
N201 O200 O200 36.0 . 2_354 ?
O200 N201 O200 108.0(2) 2_354 . ?
O200 N201 C202 126.0(2) 2_354 . ?
O200 N201 C202 126.0 . . ?
C300 C300 C301 118.21(6) 2_354 . ?
C300 C301 C302 129.4 . . ?
C301 C302 C302 110.9 . 2_354 ?
F14 P3 F13 84.9 . . ?
F14 P3 F15 93.9 . . ?
F13 P3 F15 175.4 . . ?
F14 P3 F18 88.2 . . ?
F13 P3 F18 97.9 . . ?
F15 P3 F18 86.5 . . ?
F14 P3 F16 155.0 . . ?
F13 P3 F16 84.0 . . ?
F15 P3 F16 98.7 . . ?
F18 P3 F16 71.3 . . ?
F14 P3 F17 89.2 . . ?
F13 P3 F17 87.7 . . ?
F15 P3 F17 87.8 . . ?
F18 P3 F17 173.6 . . ?
F16 P3 F17 112.6 . . ?
F14 P3 F19 95.1 . . ?
F13 P3 F19 52.9 . . ?
F15 P3 F19 131.6 . . ?
F18 P3 F19 46.5 . . ?
F16 P3 F19 60.6 . . ?
F17 P3 F19 139.6 . . ?
P3 F13 F19 78.4 . . ?
F19 F18 P3 82.1 . . ?
F18 F19 F13 98.4 . . ?
F18 F19 P3 51.4 . . ?
F13 F19 P3 48.6 . . ?

loop_
_geom_bond_atom_site_label_1
_geom_bond_atom_site_label_2
_geom_bond_distance
_geom_bond_site_symmetry_2
_geom_bond_publ_flag
Cu1 N8B 1.915(7) . ?
Cu1 N8A 2.006(7) . ?
Cu1 N1B 2.060(8) . ?
Cu1 N14B 2.075(8) . ?
Cu1 N1A 2.266(9) . ?
Cu1 N14A 2.276(8) . ?
P1 F3 1.583(6) . ?
P1 F3 1.583(6) 5_355 ?
P1 F2 1.597(5) 5_355 ?
P1 F2 1.597(5) . ?
P1 F1 1.608(5) . ?
P1 F1 1.608(5) 5_355 ?
P2 F5 1.587(6) 5_344 ?
P2 F5 1.587(6) . ?
P2 F6 1.593(6) . ?
P2 F6 1.593(6) 5_344 ?
P2 F4 1.615(6) 5_344 ?
P2 F4 1.615(6) . ?
N1A C6A 1.311(12) . ?
N1A C2A 1.356(14) . ?
N1B C2B 1.353(12) . ?
N1B C6B 1.353(11) . ?
N8A C7A 1.346(11) . ?
N8A C9A 1.347(11) . ?
N8B C7B 1.352(11) . ?
N8B C9B 1.362(11) . ?
N14A C15A 1.327(12) . ?
N14A C13A 1.339(11) . ?
N14B C15B 1.325(12) . ?
N14B C13B 1.344(11) . ?
C2A C3A 1.374(18) . ?
C2B C3B 1.392(15) . ?
C3A C4A 1.408(18) . ?
C3B C4B 1.364(14) . ?
C4A C5A 1.366(16) . ?
C4B C5B 1.406(13) . ?
C5A C6A 1.399(14) . ?
C5B C6B 1.368(13) . ?
C6A C7A 1.494(13) . ?
C6B C7B 1.472(12) . ?
C7A C12A 1.382(12) . ?
C7B C12B 1.397(12) . ?
C9A C10A 1.393(12) . ?
C9A C13A 1.485(12) . ?
C9B C10B 1.389(12) . ?
C9B C13B 1.498(13) . ?
C10A C11A 1.396(12) . ?
C10B C11B 1.386(12) . ?
C11A C12A 1.371(13) . ?
C11A C19A 1.466(12) . ?
C11B C12B 1.400(12) . ?
C11B C19B 1.477(12) . ?
C13A C18A 1.393(13) . ?
C13B C18B 1.389(13) . ?
C15A C16A 1.379(16) . ?
C15B C16B 1.371(15) . ?
C16A C17A 1.357(16) . ?
C16B C17B 1.352(15) . ?
C17A C18A 1.402(14) . ?
C17B C18B 1.395(13) . ?
C19A C20A 1.398(12) . ?
C19A C24A 1.436(13) . ?
C19B C20B 1.389(13) . ?
C19B C24B 1.394(13) . ?
C20A C21A 1.390(13) . ?
C20B C21B 1.365(14) . ?
C21A C22A 1.387(14) . ?
C21B C22B 1.401(15) . ?
C22A C23A 1.386(14) . ?
C22A C25A 1.497(13) . ?
C22B C23B 1.424(14) . ?
C22B C25B 1.487(13) . ?
C23A C24A 1.384(13) . ?
C23B C24B 1.364(12) . ?
C25A C30A 1.391(15) . ?
C25A C26A 1.394(15) . ?
C25B C30B 1.392(13) . ?
C25B C26B 1.402(16) . ?
C26A C27A 1.394(14) . ?
C26B C27B 1.376(15) . ?
C27A C28A 1.403(17) . ?
C27B C28B 1.414(19) . ?
C28A C29A 1.383(16) . ?
C28B C29B 1.371(18) . ?
C29A C30A 1.375(13) . ?
C29B C30B 1.364(12) . ?
O100 N101 1.2893 . ?
N101 O100 1.289(6) 2_354 ?
N101 C102 1.3692 . ?
O200 N201 0.9937 . ?
O200 O200 1.608(7) 2_354 ?
N201 O200 0.994(6) 2_354 ?
N201 C202 1.3720 . ?
C300 C300 1.303(9) 2_354 ?
C300 C301 1.3166 . ?
C301 C302 1.3465 . ?
C302 C302 1.618(9) 2_354 ?
P3 F14 1.4884 . ?
P3 F13 1.5409 . ?
P3 F15 1.5853 . ?
P3 F18 1.5861 . ?
P3 F16 1.6378 . ?
P3 F17 1.6387 . ?
P3 F19 2.0115 . ?
F13 F19 1.6384 . ?
F18 F19 1.4730 . ?
C600 O601 1.3041 . ?

loop_
_geom_torsion_atom_site_label_1
_geom_torsion_atom_site_label_2
_geom_torsion_atom_site_label_3
_geom_torsion_atom_site_label_4
_geom_torsion
_geom_torsion_site_symmetry_1
_geom_torsion_site_symmetry_2
_geom_torsion_site_symmetry_3
_geom_torsion_site_symmetry_4
_geom_torsion_publ_flag
N8B Cu1 N1A C6A 176.5(8) . . . . ?
N8A Cu1 N1A C6A -2.4(8) . . . . ?
N1B Cu1 N1A C6A -104.2(8) . . . . ?
N14B Cu1 N1A C6A 95.7(8) . . . . ?
N14A Cu1 N1A C6A -6.7(13) . . . . ?
N8B Cu1 N1A C2A 2.3(12) . . . . ?
N8A Cu1 N1A C2A -176.6(12) . . . . ?
N1B Cu1 N1A C2A 81.5(12) . . . . ?
N14B Cu1 N1A C2A -78.5(12) . . . . ?
N14A Cu1 N1A C2A 179.0(10) . . . . ?
N8B Cu1 N1B C2B -175.6(9) . . . . ?
N8A Cu1 N1B C2B 1.9(9) . . . . ?
N14B Cu1 N1B C2B -170.8(9) . . . . ?
N1A Cu1 N1B C2B 78.4(9) . . . . ?
N14A Cu1 N1B C2B -74.7(9) . . . . ?
N8B Cu1 N1B C6B 0.6(6) . . . . ?
N8A Cu1 N1B C6B 178.1(6) . . . . ?
N14B Cu1 N1B C6B 5.4(13) . . . . ?
N1A Cu1 N1B C6B -105.4(7) . . . . ?
N14A Cu1 N1B C6B 101.5(7) . . . . ?
N8B Cu1 N8A C7A -156(6) . . . . ?
N1B Cu1 N8A C7A 92.0(7) . . . . ?
N14B Cu1 N8A C7A -90.6(7) . . . . ?
N1A Cu1 N8A C7A 1.4(7) . . . . ?
N14A Cu1 N8A C7A 179.4(7) . . . . ?
N8B Cu1 N8A C9A 22(7) . . . . ?
N1B Cu1 N8A C9A -90.1(7) . . . . ?
N14B Cu1 N8A C9A 87.2(7) . . . . ?
N1A Cu1 N8A C9A 179.2(7) . . . . ?
N14A Cu1 N8A C9A -2.8(6) . . . . ?
N8A Cu1 N8B C7B -114(6) . . . . ?
N1B Cu1 N8B C7B -1.0(7) . . . . ?
N14B Cu1 N8B C7B -179.2(7) . . . . ?
N1A Cu1 N8B C7B 89.4(7) . . . . ?
N14A Cu1 N8B C7B -89.1(7) . . . . ?
N8A Cu1 N8B C9B 61(6) . . . . ?
N1B Cu1 N8B C9B 174.1(7) . . . . ?
N14B Cu1 N8B C9B -4.1(7) . . . . ?
N1A Cu1 N8B C9B -95.5(7) . . . . ?
N14A Cu1 N8B C9B 86.0(7) . . . . ?
N8B Cu1 N14A C15A 1.4(9) . . . . ?
N8A Cu1 N14A C15A -179.7(9) . . . . ?
N1B Cu1 N14A C15A -77.1(9) . . . . ?
N14B Cu1 N14A C15A 81.7(9) . . . . ?
N1A Cu1 N14A C15A -175.4(9) . . . . ?
N8B Cu1 N14A C13A -178.2(6) . . . . ?
N8A Cu1 N14A C13A 0.6(6) . . . . ?
N1B Cu1 N14A C13A 103.3(6) . . . . ?
N14B Cu1 N14A C13A -98.0(6) . . . . ?
N1A Cu1 N14A C13A 5.0(11) . . . . ?
N8B Cu1 N14B C15B -178.5(9) . . . . ?
N8A Cu1 N14B C15B 4.0(9) . . . . ?
N1B Cu1 N14B C15B 176.8(9) . . . . ?
N1A Cu1 N14B C15B -72.5(9) . . . . ?
N14A Cu1 N14B C15B 81.0(9) . . . . ?
N8B Cu1 N14B C13B 3.0(6) . . . . ?
N8A Cu1 N14B C13B -174.5(6) . . . . ?
N1B Cu1 N14B C13B -1.7(13) . . . . ?
N1A Cu1 N14B C13B 109.0(7) . . . . ?
N14A Cu1 N14B C13B -97.5(7) . . . . ?
C6A N1A C2A C3A 5(2) . . . . ?
Cu1 N1A C2A C3A 178.7(12) . . . . ?
C6B N1B C2B C3B -1.4(15) . . . . ?
Cu1 N1B C2B C3B 174.7(8) . . . . ?
N1A C2A C3A C4A -5(3) . . . . ?
N1B C2B C3B C4B 1.0(17) . . . . ?
C2A C3A C4A C5A 2(3) . . . . ?
C2B C3B C4B C5B 0.4(16) . . . . ?
C3A C4A C5A C6A 1(2) . . . . ?
C3B C4B C5B C6B -1.3(15) . . . . ?
C2A N1A C6A C5A -2.0(19) . . . . ?
Cu1 N1A C6A C5A -176.8(10) . . . . ?
C2A N1A C6A C7A 177.7(11) . . . . ?
Cu1 N1A C6A C7A 2.9(12) . . . . ?
C4A C5A C6A N1A -1(2) . . . . ?
C4A C5A C6A C7A 179.3(13) . . . . ?
C2B N1B C6B C5B 0.3(14) . . . . ?
Cu1 N1B C6B C5B -176.2(7) . . . . ?
C2B N1B C6B C7B 176.3(8) . . . . ?
Cu1 N1B C6B C7B -0.2(10) . . . . ?
C4B C5B C6B N1B 1.0(14) . . . . ?
C4B C5B C6B C7B -174.5(9) . . . . ?
C9A N8A C7A C12A 0.9(13) . . . . ?
Cu1 N8A C7A C12A 178.8(7) . . . . ?
C9A N8A C7A C6A -178.2(8) . . . . ?
Cu1 N8A C7A C6A -0.4(11) . . . . ?
N1A C6A C7A N8A -1.9(14) . . . . ?
C5A C6A C7A N8A 177.8(10) . . . . ?
N1A C6A C7A C12A 179.0(10) . . . . ?
C5A C6A C7A C12A -1.3(17) . . . . ?
C9B N8B C7B C12B 5.5(13) . . . . ?
Cu1 N8B C7B C12B -179.4(7) . . . . ?
C9B N8B C7B C6B -173.9(8) . . . . ?
Cu1 N8B C7B C6B 1.2(10) . . . . ?
N1B C6B C7B N8B -0.6(11) . . . . ?
C5B C6B C7B N8B 175.3(9) . . . . ?
N1B C6B C7B C12B -180.0(9) . . . . ?
C5B C6B C7B C12B -4.1(15) . . . . ?
C7A N8A C9A C10A -0.6(13) . . . . ?
Cu1 N8A C9A C10A -178.5(7) . . . . ?
C7A N8A C9A C13A -177.7(7) . . . . ?
Cu1 N8A C9A C13A 4.4(10) . . . . ?
C7B N8B C9B C10B -2.4(13) . . . . ?
Cu1 N8B C9B C10B -177.5(7) . . . . ?
C7B N8B C9B C13B 179.5(8) . . . . ?
Cu1 N8B C9B C13B 4.3(10) . . . . ?
N8A C9A C10A C11A 0.2(14) . . . . ?
C13A C9A C10A C11A 177.2(8) . . . . ?
N8B C9B C10B C11B -1.5(14) . . . . ?
C13B C9B C10B C11B 176.3(9) . . . . ?
C9A C10A C11A C12A -0.1(13) . . . . ?
C9A C10A C11A C19A 178.9(8) . . . . ?
C9B C10B C11B C12B 2.2(13) . . . . ?
C9B C10B C11B C19B -178.0(8) . . . . ?
C10A C11A C12A C7A 0.4(14) . . . . ?
C19A C11A C12A C7A -178.6(9) . . . . ?
N8A C7A C12A C11A -0.8(14) . . . . ?
C6A C7A C12A C11A 178.2(9) . . . . ?
N8B C7B C12B C11B -4.8(14) . . . . ?
C6B C7B C12B C11B 174.6(8) . . . . ?
C10B C11B C12B C7B 0.8(14) . . . . ?
C19B C11B C12B C7B -179.0(9) . . . . ?
C15A N14A C13A C18A 3.5(14) . . . . ?
Cu1 N14A C13A C18A -176.8(8) . . . . ?
C15A N14A C13A C9A -178.4(8) . . . . ?
Cu1 N14A C13A C9A 1.3(9) . . . . ?
N8A C9A C13A N14A -3.6(12) . . . . ?
C10A C9A C13A N14A 179.2(8) . . . . ?
N8A C9A C13A C18A 174.5(9) . . . . ?
C10A C9A C13A C18A -2.6(14) . . . . ?
C15B N14B C13B C18B -0.7(14) . . . . ?
Cu1 N14B C13B C18B 177.9(8) . . . . ?
C15B N14B C13B C9B 179.7(8) . . . . ?
Cu1 N14B C13B C9B -1.6(10) . . . . ?
N8B C9B C13B N14B -1.5(11) . . . . ?
C10B C9B C13B N14B -179.5(9) . . . . ?
N8B C9B C13B C18B 179.0(9) . . . . ?
C10B C9B C13B C18B 1.0(15) . . . . ?
C13A N14A C15A C16A -2.3(16) . . . . ?
Cu1 N14A C15A C16A 178.0(9) . . . . ?
C13B N14B C15B C16B 0.0(16) . . . . ?
Cu1 N14B C15B C16B -178.4(8) . . . . ?
N14A C15A C16A C17A 1.5(18) . . . . ?
N14B C15B C16B C17B -1.0(17) . . . . ?
C15A C16A C17A C18A -1.9(19) . . . . ?
C15B C16B C17B C18B 2.7(16) . . . . ?
N14A C13A C18A C17A -3.9(16) . . . . ?
C9A C13A C18A C17A 178.1(10) . . . . ?
C16A C17A C18A C13A 3.0(18) . . . . ?
N14B C13B C18B C17B 2.4(15) . . . . ?
C9B C13B C18B C17B -178.1(9) . . . . ?
C16B C17B C18B C13B -3.4(16) . . . . ?
C12A C11A C19A C20A 140.8(10) . . . . ?
C10A C11A C19A C20A -38.3(13) . . . . ?
C12A C11A C19A C24A -41.7(14) . . . . ?
C10A C11A C19A C24A 139.3(9) . . . . ?
C10B C11B C19B C20B -35.5(14) . . . . ?
C12B C11B C19B C20B 144.3(10) . . . . ?
C10B C11B C19B C24B 142.6(10) . . . . ?
C12B C11B C19B C24B -37.7(14) . . . . ?
C24A C19A C20A C21A 1.9(14) . . . . ?
C11A C19A C20A C21A 179.5(10) . . . . ?
C24B C19B C20B C21B -2.1(17) . . . . ?
C11B C19B C20B C21B 176.1(11) . . . . ?
C19A C20A C21A C22A -3.4(16) . . . . ?
C19B C20B C21B C22B 3(2) . . . . ?
C20A C21A C22A C23A 2.5(16) . . . . ?
C20A C21A C22A C25A -177.6(10) . . . . ?
C20B C21B C22B C23B -1.9(18) . . . . ?
C20B C21B C22B C25B -179.8(12) . . . . ?
C21A C22A C23A C24A -0.2(16) . . . . ?
C25A C22A C23A C24A 179.9(10) . . . . ?
C21B C22B C23B C24B 0.5(16) . . . . ?
C25B C22B C23B C24B 178.4(10) . . . . ?
C22A C23A C24A C19A -1.2(16) . . . . ?
C20A C19A C24A C23A 0.4(14) . . . . ?
C11A C19A C24A C23A -177.3(9) . . . . ?
C22B C23B C24B C19B 0.1(16) . . . . ?
C20B C19B C24B C23B 0.7(15) . . . . ?
C11B C19B C24B C23B -177.5(9) . . . . ?
C23A C22A C25A C30A -34.4(15) . . . . ?
C21A C22A C25A C30A 145.7(11) . . . . ?
C23A C22A C25A C26A 150.2(10) . . . . ?
C21A C22A C25A C26A -29.7(16) . . . . ?
C21B C22B C25B C30B 140.3(11) . . . . ?
C23B C22B C25B C30B -37.5(14) . . . . ?
C21B C22B C25B C26B -32.6(16) . . . . ?
C23B C22B C25B C26B 149.6(11) . . . . ?
C30A C25A C26A C27A 2.3(15) . . . . ?
C22A C25A C26A C27A 177.9(9) . . . . ?
C30B C25B C26B C27B 2.5(15) . . . . ?
C22B C25B C26B C27B 175.6(10) . . . . ?
C25A C26A C27A C28A -3.3(16) . . . . ?
C25B C26B C27B C28B -1.5(17) . . . . ?
C26A C27A C28A C29A 2.7(16) . . . . ?
C26B C27B C28B C29B 0.8(18) . . . . ?
C27A C28A C29A C30A -1.0(16) . . . . ?
C27B C28B C29B C30B -1.3(17) . . . . ?
C28A C29A C30A C25A 0.0(17) . . . . ?
C26A C25A C30A C29A -0.6(16) . . . . ?
C22A C25A C30A C29A -176.2(10) . . . . ?
C28B C29B C30B C25B 2.4(14) . . . . ?
C26B C25B C30B C29B -3.0(12) . . . . ?
C22B C25B C30B C29B -176.0(9) . . . . ?
O200 O200 N201 C202 180.0(5) 2_354 . . . ?
C300 C300 C301 C302 -15.6(3) 2_354 . . . ?
C300 C301 C302 C302 3.5(3) . . . 2_354 ?
F14 P3 F13 F19 -100.3 . . . . ?
F15 P3 F13 F19 -175(100) . . . . ?
F18 P3 F13 F19 -12.8 . . . . ?
F16 P3 F13 F19 57.3 . . . . ?
F17 P3 F13 F19 170.3 . . . . ?
F14 P3 F18 F19 98.7 . . . . ?
F13 P3 F18 F19 14.1 . . . . ?
F15 P3 F18 F19 -167.3 . . . . ?
F16 P3 F18 F19 -66.8 . . . . ?
F17 P3 F18 F19 164.5 . . . . ?
P3 F18 F19 F13 -13.3 . . . . ?
P3 F13 F19 F18 13.8 . . . . ?
F14 P3 F19 F18 -82.7 . . . . ?
F13 P3 F19 F18 -162.4 . . . . ?
F15 P3 F19 F18 17.1 . . . . ?
F16 P3 F19 F18 91.6 . . . . ?
F17 P3 F19 F18 -177.4 . . . . ?
F14 P3 F19 F13 79.7 . . . . ?
F15 P3 F19 F13 179.5 . . . . ?
F18 P3 F19 F13 162.4 . . . . ?
F16 P3 F19 F13 -106.1 . . . . ?
F17 P3 F19 F13 -15.0 . . . . ?
